data_2102563
loop_
_publ_author_name
'Cyril Platteau'
'Jacques Lefebvre'
'Frederic Affouard'
'Patrick Derollez'

_publ_section_title
;
 <i>Ab initio</i> structure determination of the hygroscopic anhydrous
 form of \a-lactose by powder X-ray diffraction
;
_journal_issue 4
_journal_name_full 'Acta Crystallographica Section B'
_journal_page_first 453
_journal_page_last 460
_journal_paper_doi 10.1107/S0108768104014375
_journal_volume 60
_journal_year 2004
_chemical_formula_moiety 'C12 H22 O11'
_chemical_formula_structural '(C6 H11 O5) O (C6 H11 O5)'
_chemical_formula_sum 'C12 H22 O11'
_chemical_formula_weight 342.30
_chemical_name_common 'hygroscopic alpha-lactose'
_chemical_name_systematic ' 4-O-beta-D-galactopyranosyl-D-glucopyranose'
_space_group_IT_number 4
_symmetry_cell_setting monoclinic
_symmetry_space_group_name_Hall 'P 2yb'
_symmetry_space_group_name_H-M 'P 1 21 1'
_cell_angle_alpha 90.00000
_cell_angle_beta 103.6909(15)
_cell_angle_gamma 90.00000
_cell_formula_units_Z 2
_cell_length_a 7.7795(2)
_cell_length_b 19.6931(6)
_cell_length_c 4.90643(11)
_cell_measurement_temperature 293
_cell_volume 730.32(3)
_computing_data_collection PEAKOC
_computing_molecular_graphics ORTEP3
_computing_publication_material 'SHELX97 and PARST'
_computing_structure_refinement FULLPROF
_computing_structure_solution FOX
_diffrn_ambient_temperature 293
_diffrn_measured_fraction_theta_full 1.000
_diffrn_measured_fraction_theta_max 1.000
_diffrn_measurement_device_type 'Enraf Nonius FR 590'
_diffrn_radiation_monochromator 'quartz (curved monochromator)'
_diffrn_radiation_type 'Cu K\a'
_diffrn_radiation_wavelength 1.54060
_diffrn_reflns_theta_full 39.97
_exptl_absorpt_coefficient_mu 1.22
_exptl_absorpt_correction_type cylinder
_exptl_crystal_density_diffrn 1.557
_exptl_crystal_density_method 'not measured'
_exptl_crystal_F_000 364
_refine_ls_number_parameters 136
_refine_ls_number_reflns 1073
_refine_ls_number_restraints 59
_cod_data_source_file lc5007.cif
_cod_data_source_block hygroscopic_alpha_lactose
_cod_depositor_comments
;
 Moving the _geom_hbond_atom_site_label_D, _geom_hbond_atom_site_label_H
 data item into the main _geom_hbond loop.

 Antanas Vaitkus,
 2017-01-29

The following automatic conversions were performed:
'_symmetry_cell_setting' value 'Monoclinic' changed to 'monoclinic'
according to '/home/saulius/struct/CIF-dictionaries/cif_core.dic'
dictionary named 'cif_core.dic' version 2.4.1 from 2010-06-29.

Automatic conversion script
Id: cif_fix_enum 1527 2010-12-29 10:47:43Z saulius 

The following automatic conversions were performed:

'_symmetry_cell_setting' value 'Monoclinic' changed to 'monoclinic'
according to /home/saulius/struct/CIF-dictionaries/cif_core.dic
dictionary named 'cif_core.dic' version 2.4.1 from 2010-06-29.

Automatic conversion script
Id: cif_fix_values 1715 2011-07-08 13:25:40Z adriana 
;
_cod_original_sg_symbol_H-M 'P 21'
_cod_database_code 2102563

loop_
_symmetry_equiv_pos_as_xyz
x,y,z
-x,y+1/2,-z

loop_
_atom_site_label
_atom_site_fract_x
_atom_site_fract_y
_atom_site_fract_z
_atom_site_U_iso_or_equiv
_atom_site_adp_type
_atom_site_occupancy
_atom_site_type_symbol
C1 0.3236(10) 0.0424(5) 0.763(3) 0.036(2) Uovl 1.00000 C
C2 0.4658(11) 0.0969(5) 0.832(2) 0.036(2) Uovl 1.00000 C
C3 0.3978(11) 0.1444(5) 1.025(3) 0.036(2) Uovl 1.00000 C
C4 0.2173(12) 0.1728(5) 0.8801(8) 0.036(2) Uovl 1.00000 C
C5 0.0932(12) 0.1124(5) 0.788(2) 0.036(2) Uovl 1.00000 C
C6 -0.0800(16) 0.1293(7) 0.586(4) 0.036(2) Uovl 1.00000 C
O1 0.4001(16) 0.0000000 0.587(3) 0.036(2) Uovl 1.00000 O
O2 0.6248(14) 0.0728(8) 1.001(3) 0.036(2) Uovl 1.00000 O
O3 0.5085(17) 0.1997(7) 1.140(3) 0.036(2) Uovl 1.00000 O
O4 0.2244(17) 0.2102(8) 0.637(2) 0.036(2) Uovl 1.00000 O
O5 0.1545(13) 0.0670(6) 0.608(2) 0.036(2) Uovl 1.00000 O
O6 -0.1938(16) 0.0721(6) 0.559(3) 0.036(2) Uovl 1.00000 O
H1 0.31410 0.01770 0.93790 0.036(2) Uovl 1.00000 H
H2 0.48290 0.12090 0.65910 0.036(2) Uovl 1.00000 H
H3 0.38150 0.11670 1.18700 0.036(2) Uovl 1.00000 H
H4 0.17100 0.20200 1.01520 0.036(2) Uovl 1.00000 H
H5 0.07080 0.08780 0.95510 0.036(2) Uovl 1.00000 H
H6a -0.05790 0.14100 0.39680 0.036(2) Uovl 1.00000 H
H6b -0.13570 0.16960 0.65020 0.036(2) Uovl 1.00000 H
HO2 0.70716 0.06547 0.87332 0.036(2) Uovl 1.00000 H
HO3 0.44706 0.22435 1.26435 0.036(2) Uovl 1.00000 H
HO4 0.17383 0.25529 0.66923 0.036(2) Uovl 1.00000 H
HO6 -0.27839 0.07416 0.37047 0.036(2) Uovl 1.00000 H
C1' 0.3291(11) -0.2011(8) 0.3302(17) 0.036(2) Uovl 1.00000 C
C2' 0.1633(10) -0.1684(4) 0.387(3) 0.036(2) Uovl 1.00000 C
C3' 0.1863(10) -0.0912(4) 0.396(3) 0.036(2) Uovl 1.00000 C
C4' 0.3554(11) -0.0699(4) 0.612(3) 0.036(2) Uovl 1.00000 C
C5' 0.5109(10) -0.1105(5) 0.552(3) 0.036(2) Uovl 1.00000 C
C6' 0.6885(12) -0.0982(9) 0.756(4) 0.036(2) Uovl 1.00000 C
O1' 0.3408(16) -0.1899(8) 0.050(2) 0.036(2) Uovl 1.00000 O
O2' -0.0033(11) -0.1877(7) 0.215(3) 0.036(2) Uovl 1.00000 O
O3' 0.0365(15) -0.0597(7) 0.461(3) 0.036(2) Uovl 1.00000 O
O5' 0.4887(13) -0.1833(4) 0.532(2) 0.036(2) Uovl 1.00000 O
O6' 0.8254(14) -0.1380(6) 0.686(3) 0.036(2) Uovl 1.00000 O
H1' 0.31490 -0.25170 0.35080 0.036(2) Uovl 1.00000 H
H2' 0.16010 -0.18170 0.58160 0.036(2) Uovl 1.00000 H
H3' 0.19430 -0.07520 0.20350 0.036(2) Uovl 1.00000 H
H4' 0.34210 -0.07960 0.80310 0.036(2) Uovl 1.00000 H
H5' 0.52450 -0.09570 0.36230 0.036(2) Uovl 1.00000 H
H6a' 0.68200 -0.10700 0.94920 0.036(2) Uovl 1.00000 H
H6b' 0.72260 -0.04850 0.74470 0.036(2) Uovl 1.00000 H
HO1' 0.42774 -0.22535 0.02573 0.036(2) Uovl 1.00000 H
HO2' 0.00150 -0.16709 0.01879 0.036(2) Uovl 1.00000 H
HO3' 0.04068 -0.00981 0.42441 0.036(2) Uovl 1.00000 H
HO6' 0.86442 -0.11406 0.52733 0.036(2) Uovl 1.00000 H

loop_
_atom_type_symbol
_atom_type_scat_dispersion_real
_atom_type_scat_dispersion_imag
_atom_type_scat_source
c 0.01700 0.00900 International_Tables_for_Crystallography_Vol.C(1991)_Tables_6.1.1.4_and_6.1.1.5
o 0.00300 0.00400 International_Tables_for_Crystallography_Vol.C(1991)_Tables_6.1.1.4_and_6.1.1.5
h 0.00000 0.00000 International_Tables_for_Crystallography_Vol.C(1991)_Tables_6.1.1.4_and_6.1.1.5

loop_
_geom_angle_atom_site_label_1
_geom_angle_atom_site_label_2
_geom_angle_atom_site_label_3
_geom_angle
_geom_angle_publ_flag
O1 C1 O5 109.7(7) yes
O1 C1 C2 99.3(7) yes
O5 C1 C2 113.8(8) yes
O1 C1 H1 111.0 no
O5 C1 H1 111.9 no
C2 C1 H1 110.5 no
O2 C2 C3 103.2(8) yes
O2 C2 C1 112.7(9) yes
C3 C2 C1 103.4(8) yes
O2 C2 H2 112.6 no
C3 C2 H2 111.9 no
C1 C2 H2 112.3 no
O3 C3 C2 116.9(7) yes
O3 C3 C4 108.0(9) yes
C2 C3 C4 110.8(7) yes
O3 C3 H3 106.4 no
C2 C3 H3 106.9 no
C4 C3 H3 107.2 no
O4 C4 C3 111.7(6) yes
O4 C4 C5 107.7(8) yes
C3 C4 C5 107.4(5) yes
O4 C4 H4 110.5 no
C3 C4 H4 109.7 no
C5 C4 H4 109.8 no
O5 C5 C6 96.2(7) yes
O5 C5 C4 113.1(5) yes
C6 C5 C4 115.2(6) yes
O5 C5 H5 110.7 no
C6 C5 H5 110.1 no
C4 C5 H5 110.8 no
O6 C6 C5 109.0(10) yes
O6 C6 H6A 109.6 no
C5 C6 H6A 109.6 no
O6 C6 H6B 110.7 no
C5 C6 H6B 110.8 no
H6A C6 H6B 107.0 no
C1 O1 C4' 111.5(5) yes
C2 O2 HO2 106.3 no
C3 O3 HO3 106.6 no
C4 O4 HO4 103.7 no
C5 O5 C1 106.5(8) yes
C6 O6 HO6 108.1 no
O1' C1' O5' 112.8(8) yes
O1' C1' C2' 111.3(9) yes
O5' C1' C2' 113.7(8) yes
O1' C1' H1' 106.5 no
O5' C1' H1' 105.6 no
C2' C1' H1' 106.3 no
O2' C2' C1' 118.0(8) yes
O2' C2' C3' 111.5(9) yes
C1' C2' C3' 109.1(8) yes
O2' C2' H2' 105.8 no
C1' C2' H2' 106.1 no
C3' C2' H2' 105.3 no
O3' C3' C2' 110.1(8) yes
O3' C3' C4' 109.9(8) yes
C2' C3' C4' 111.5(7) yes
O3' C3' H3' 107.9 no
C2' C3' H3' 108.3 no
C4' C3' H3' 109.0 no
O1 C4' C5' 105.4(6) yes
O1 C4' C3' 112.9(7) yes
C5' C4' C3' 108.0(7) yes
O1 C4' H4' 110.5 no
C5' C4' H4' 110.3 no
C3' C4' H4' 109.7 no
O5' C5' C6' 106.1(10) yes
O5' C5' C4' 116.3(8) yes
C6' C5' C4' 115.1(8) yes
O5' C5' H5' 105.3 no
C6' C5' H5' 106.5 no
C4' C5' H5' 106.8 no
O6' C6' C5' 111.6(9) yes
O6' C6' H6A' 110.4 no
C5' C6' H6A' 111.2 no
O6' C6' H6B' 107.3 no
C5' C6' H6B' 109.0 no
H6A' C6' H6B' 107.2 no
C1' O1' HO1' 101.9 no
C2' O2' HO2' 102.5 no
C3' O3' HO3' 109.0 no
C1' O5' C5' 111.0(9) yes
C6' O6' HO6' 107.7 no

loop_
_geom_bond_atom_site_label_1
_geom_bond_atom_site_label_2
_geom_bond_distance
_geom_bond_publ_flag
C1 O1 1.427(16) yes
C1 O5 1.439(13) yes
C1 C2 1.522(12) yes
C1 H1 1.003 no
C2 O2 1.400(14) yes
C2 C3 1.513(14) yes
C2 H2 1.006 no
C3 O3 1.419(15) yes
C3 C4 1.522(12) yes
C3 H3 0.997 no
C4 O4 1.412(15) yes
C4 C5 1.531(11) yes
C4 H4 1.006 no
C5 O5 1.417(13) yes
C5 C6 1.509(15) yes
C5 H5 1.002 no
C6 O6 1.420(17) yes
C6 H6A 1.009 no
C6 H6B 0.991 no
O1 C4' 1.432(9) yes
O2 HO2 1.009 no
O3 HO3 0.989 no
O4 HO4 0.998 no
O6 HO6 1.002 no
C1' O1' 1.418(14) yes
C1' O5' 1.435(12) yes
C1' C2' 1.527(14) yes
C1' H1' 1.010 no
C2' O2' 1.421(13) yes
C2' C3' 1.529(12) yes
C2' H2' 0.994 no
C3' O3' 1.421(17) yes
C3' C4' 1.539(13) yes
C3' H3' 1.014 no
C4' C5' 1.537(14) yes
C4' H4' 0.985 no
C5' O5' 1.445(12) yes
C5' C6' 1.522(14) yes
C5' H5' 1.002 no
C6' O6' 1.427(19) yes
C6' H6A' 0.978 no
C6' H6B' 1.019 no
O1' HO1' 0.999 no
O2' HO2' 1.054 no
O3' HO3' 1.000 no
O6' HO6' 1.016 no

loop_
_geom_hbond_atom_site_label_A
_geom_hbond_atom_site_label_D
_geom_hbond_atom_site_label_H
_geom_hbond_site_symmetry_A
_geom_hbond_distance_DH
_geom_hbond_distance_HA
_geom_hbond_distance_DA
_geom_hbond_angle_DHA
_geom_hbond_publ_flag
O6 O2 HO2 1_655 1.009(19) 1.88(2) 2.85(2) 160.8(13) yes
O5' O3 HO3 2_657 0.99(2) 2.078(16) 2.809(16) 129.2(13) yes
O2' O4 HO4 2_556 1.00(2) 1.924(19) 2.849(19) 152.8(15) yes
O2 O6 HO6 1_454 1.002(17) 1.789(18) 2.767(18) 164.2(15) yes
O3 O1' HO1' 2_646 1.00(2) 1.81(2) 2.74(2) 152.7(15) yes
O6' O2' HO2' 1_454 1.054(19) 1.953(16) 2.800(18) 135.0(13) yes
O5 O3' HO3' . 1.00(2) 1.873(17) 2.697(18) 137.6(15) yes
O3' O6' HO6' 1_655 1.02(2) 1.805(17) 2.674(19) 141.5(15) yes

loop_
_geom_torsion_atom_site_label_1
_geom_torsion_atom_site_label_2
_geom_torsion_atom_site_label_3
_geom_torsion_atom_site_label_4
_geom_torsion
_geom_torsion_publ_flag
O1 C1 C2 O2 -68.2(11) yes
O5 C1 C2 O2 175.2(10) yes
O1 C1 C2 C3 -178.9(8) yes
O5 C1 C2 C3 64.5(11) yes
O2 C2 C3 O3 59.0(9) yes
C1 C2 C3 O3 176.6(9) yes
O2 C2 C3 C4 -176.6(8) yes
C1 C2 C3 C4 -59.0(12) yes
O3 C3 C4 O4 68.7(11) yes
C2 C3 C4 O4 -60.6(10) yes
O3 C3 C4 C5 -173.4(8) yes
C2 C3 C4 C5 57.3(8) yes
O4 C4 C5 O5 62.7(10) yes
C3 C4 C5 O5 -57.8(9) yes
O4 C4 C5 C6 -46.6(11) yes
C3 C4 C5 C6 -167.1(8) yes
O5 C5 C6 O6 71.5(12) yes
C4 C5 C6 O6 -169.4(9) yes
O5 C1 O1 C4' -92.3(11) yes
C2 C1 O1 C4' 148.1(9) yes
C6 C5 O5 C1 -179.0(10) yes
C4 C5 O5 C1 60.2(10) yes
O1 C1 O5 C5 -175.7(8) yes
C2 C1 O5 C5 -65.5(11) yes
O1' C1' C2' O2' 57.1(14) yes
O5' C1' C2' O2' -174.3(10) yes
O1' C1' C2' C3' -71.5(12) yes
O5' C1' C2' C3' 57.1(12) yes
O2' C2' C3' O3' 50.3(13) yes
C1' C2' C3' O3' -177.6(10) yes
O2' C2' C3' C4' 172.6(9) yes
C1' C2' C3' C4' -55.3(11) yes
C1 O1 C4' C5' -150.9(9) yes
C1 O1 C4' C3' 91.5(11) yes
O3' C3' C4' O1 -69.4(12) yes
C2' C3' C4' O1 168.2(9) yes
O3' C3' C4' C5' 174.5(10) yes
C2' C3' C4' C5' 52.1(11) yes
O1 C4' C5' O5' -173.1(9) yes
C3' C4' C5' O5' -52.2(12) yes
O1 C4' C5' C6' 61.9(12) yes
C3' C4' C5' C6' -177.2(10) yes
O5' C5' C6' O6' 49.6(14) yes
C4' C5' C6' O6' 179.6(11) yes
O1' C1' O5' C5' 72.2(12) yes
C2' C1' O5' C5' -55.6(12) yes
C6' C5' O5' C1' -176.5(10) yes
C4' C5' O5' C1' 54.1(12) yes

loop_
_cod_related_entry_id
_cod_related_entry_database
_cod_related_entry_code
1 ChemSpider 76293
